data_7228220
loop_
_publ_author_name
'Carter, Damien J.'
'Raiteri, Paolo'
'Barnard, Keith R.'
'Gielink, Rhian'
'Mocerino, Mauro'
'Skelton, Brian W.'
'Vaughan, Jamila G.'
'Ogden, Mark I.'
'Rohl, Andrew L.'

_publ_section_title
;
 Difference Hirshfeld fingerprint plots: a tool for studying polymorphs
;
_journal_issue 16
_journal_name_full CrystEngComm
_journal_page_first 2207
_journal_paper_doi 10.1039/C6CE02535H
_journal_volume 19
_journal_year 2017
_chemical_formula_moiety 'C18 H20 N2 Ni O4'
_chemical_formula_sum 'C18 H20 N2 Ni O4'
_chemical_formula_weight 387.07
_chemical_name_systematic
;
 ?
;
_space_group_IT_number 2
_symmetry_cell_setting triclinic
_symmetry_space_group_name_Hall '-P 1'
_symmetry_space_group_name_H-M 'P -1'
_atom_sites_solution_hydrogens geom
_atom_sites_solution_primary direct
_atom_sites_solution_secondary difmap
_audit_creation_date 2010-07-12T21:35:35-00:00
_audit_creation_method 'WinGX routine CIF_UPDATE'
_audit_update_record
;
2016-11-25 deposited with the CCDC.
2017-03-28 downloaded from the CCDC.
;
_cell_angle_alpha 97.267(17)
_cell_angle_beta 109.253(18)
_cell_angle_gamma 96.531(17)
_cell_formula_units_Z 1
_cell_length_a 6.4680(13)
_cell_length_b 7.7544(16)
_cell_length_c 8.6026(17)
_cell_measurement_reflns_used 3385
_cell_measurement_temperature 100(2)
_cell_measurement_theta_max 37.0518
_cell_measurement_theta_min 3.3504
_cell_volume 398.46(15)
_computing_cell_refinement
;
        CrysAlisPro, Oxford Diffraction Ltd.,
        Version 1.171.33.52 (release 06-11-2009 CrysAlis171 .NET)
        (compiled Nov  6 2009,16:24:50)
;
_computing_data_collection
;
        CrysAlisPro, Oxford Diffraction Ltd.,
        Version 1.171.33.52 (release 06-11-2009 CrysAlis171 .NET)
        (compiled Nov  6 2009,16:24:50)
;
_computing_data_reduction
;
        CrysAlisPro, Oxford Diffraction Ltd.,
        Version 1.171.33.52 (release 06-11-2009 CrysAlis171 .NET)
        (compiled Nov  6 2009,16:24:50)
;
_computing_molecular_graphics 'Diamond (Brandenburg, K., (1999)'
_computing_publication_material 'WinGX Farrugia, L. J. (1999)'
_computing_structure_refinement 'SHELXL-97 (Sheldrick, 2008)'
_computing_structure_solution 'SIR92 (Altomare et al., 1994)'
_diffrn_ambient_temperature 100(2)
_diffrn_detector_area_resol_mean 16.0009
_diffrn_measured_fraction_theta_full 0.997
_diffrn_measured_fraction_theta_max 0.965
_diffrn_measurement_device_type 'Oxford Diffraction Xcalibur, Sapphire3'
_diffrn_measurement_method '\w scans'
_diffrn_orient_matrix_UB_11 0.0642063828
_diffrn_orient_matrix_UB_12 -0.0051130175
_diffrn_orient_matrix_UB_13 -0.0524411853
_diffrn_orient_matrix_UB_21 -0.0603262628
_diffrn_orient_matrix_UB_22 -0.0854840762
_diffrn_orient_matrix_UB_23 -0.0401692017
_diffrn_orient_matrix_UB_31 -0.0783603844
_diffrn_orient_matrix_UB_32 0.0378934698
_diffrn_orient_matrix_UB_33 -0.0589048998
_diffrn_radiation_monochromator graphite
_diffrn_radiation_type MoK\a
_diffrn_radiation_wavelength 0.71073
_diffrn_reflns_av_R_equivalents 0.0295
_diffrn_reflns_av_unetI/netI 0.0715
_diffrn_reflns_limit_h_max 9
_diffrn_reflns_limit_h_min -11
_diffrn_reflns_limit_k_max 12
_diffrn_reflns_limit_k_min -12
_diffrn_reflns_limit_l_max 14
_diffrn_reflns_limit_l_min -14
_diffrn_reflns_number 7581
_diffrn_reflns_theta_full 36.5
_diffrn_reflns_theta_max 37.22
_diffrn_reflns_theta_min 3.36
_exptl_absorpt_coefficient_mu 1.244
_exptl_absorpt_correction_T_max 0.904
_exptl_absorpt_correction_T_min 0.728
_exptl_absorpt_correction_type analytical
_exptl_absorpt_process_details
;
         CrysAlisPro, Oxford Diffraction Ltd.,
        Version 1.171.33.52 (release 06-11-2009 CrysAlis171 .NET)
        (compiled Nov  6 2009,16:24:50)
Analytical numeric absorption correction using a multifaceted crystal
                        model based on expressions derived by R.C. Clark & J.S.
        (Clark, R. C. & Reid, J. S. (1995). Acta Cryst. A51, 887-897)
;
_exptl_crystal_colour green
_exptl_crystal_density_diffrn 1.613
_exptl_crystal_density_method 'not measured'
_exptl_crystal_description prism
_exptl_crystal_F_000 202
_exptl_crystal_size_max 0.39
_exptl_crystal_size_mid 0.14
_exptl_crystal_size_min 0.1
_refine_diff_density_max 0.89
_refine_diff_density_min -0.761
_refine_diff_density_rms 0.104
_refine_ls_extinction_method none
_refine_ls_goodness_of_fit_ref 0.941
_refine_ls_hydrogen_treatment constr
_refine_ls_matrix_type full
_refine_ls_number_parameters 118
_refine_ls_number_reflns 3960
_refine_ls_number_restraints 0
_refine_ls_restrained_S_all 0.941
_refine_ls_R_factor_all 0.0572
_refine_ls_R_factor_gt 0.0401
_refine_ls_shift/su_max 0.001
_refine_ls_shift/su_mean 0
_refine_ls_structure_factor_coef Fsqd
_refine_ls_weighting_details 'calc w=1/[\s^2^(Fo^2^)+(0.0379P)^2^] where P=(Fo^2^+2Fc^2^)/3'
_refine_ls_weighting_scheme calc
_refine_ls_wR_factor_gt 0.0809
_refine_ls_wR_factor_ref 0.0841
_reflns_number_gt 2962
_reflns_number_total 3960
_reflns_threshold_expression I>2\s(I)
_cod_data_source_file c6ce02535h2.cif
_cod_data_source_block mjm433b
_cod_original_cell_volume 398.46(14)
_cod_original_sg_symbol_Hall -p_1
_cod_database_code 7228220

loop_
_symmetry_equiv_pos_as_xyz
'x, y, z'
'-x, -y, -z'

loop_
_atom_site_label
_atom_site_type_symbol
_atom_site_fract_x
_atom_site_fract_y
_atom_site_fract_z
_atom_site_U_iso_or_equiv
_atom_site_adp_type
_atom_site_occupancy
_atom_site_symmetry_multiplicity
_atom_site_calc_flag
_atom_site_refinement_flags
Ni1 Ni 0 0 0 0.01413(7) Uani 1 2 d S
C1 C 0.4867(2) 0.21928(17) 0.04233(16) 0.0141(2) Uani 1 1 d .
C11 C 0.3147(2) 0.18324(17) -0.12457(16) 0.0146(2) Uani 1 1 d .
C12 C 0.3693(2) 0.23940(18) -0.26906(17) 0.0179(3) Uani 1 1 d .
H12A H 0.2524 0.1813 -0.3741 0.027 Uiso 1 1 calc R
H12B H 0.5117 0.2061 -0.2671 0.027 Uiso 1 1 calc R
H12C H 0.3794 0.3675 -0.2604 0.027 Uiso 1 1 calc R
N1 N 0.11595(19) 0.10514(15) -0.14631(13) 0.0144(2) Uani 1 1 d .
O1 O -0.03284(16) 0.08784(13) -0.30978(11) 0.01831(19) Uani 1 1 d .
H1 H -0.1551 0.03 -0.3182 0.027 Uiso 1 1 calc R
C2 C 0.4509(2) 0.16441(17) 0.18277(16) 0.0151(2) Uani 1 1 d .
O2 O 0.26045(15) 0.07164(13) 0.17585(11) 0.01712(19) Uani 1 1 d .
C3 C 0.6244(2) 0.20688(18) 0.33805(16) 0.0164(2) Uani 1 1 d .
H3 H 0.5999 0.1728 0.4336 0.02 Uiso 1 1 calc R
C4 C 0.8298(2) 0.29694(17) 0.35562(17) 0.0165(2) Uani 1 1 d .
H4 H 0.9444 0.322 0.4622 0.02 Uiso 1 1 calc R
C5 C 0.8709(2) 0.35145(17) 0.21900(17) 0.0159(2) Uani 1 1 d .
C6 C 0.6982(2) 0.31162(17) 0.06594(17) 0.0157(2) Uani 1 1 d .
H6 H 0.7242 0.3487 -0.0281 0.019 Uiso 1 1 calc R
C7 C 1.0944(2) 0.45212(18) 0.23714(18) 0.0190(3) Uani 1 1 d .
H7A H 1.1305 0.4151 0.1372 0.028 Uiso 1 1 calc R
H7B H 1.2085 0.4277 0.3358 0.028 Uiso 1 1 calc R
H7C H 1.0892 0.5788 0.2501 0.028 Uiso 1 1 calc R

loop_
_atom_site_aniso_label
_atom_site_aniso_U_11
_atom_site_aniso_U_22
_atom_site_aniso_U_33
_atom_site_aniso_U_23
_atom_site_aniso_U_13
_atom_site_aniso_U_12
Ni1 0.01459(12) 0.01323(12) 0.01413(12) 0.00280(9) 0.00406(9) 0.00305(9)
C1 0.0163(6) 0.0119(6) 0.0146(6) 0.0026(4) 0.0051(5) 0.0048(4)
C11 0.0176(6) 0.0120(6) 0.0151(6) 0.0026(4) 0.0061(5) 0.0051(5)
C12 0.0187(6) 0.0184(6) 0.0181(6) 0.0057(5) 0.0072(5) 0.0043(5)
N1 0.0155(5) 0.0141(5) 0.0122(5) 0.0026(4) 0.0019(4) 0.0048(4)
O1 0.0157(4) 0.0228(5) 0.0137(4) 0.0050(4) 0.0015(4) 0.0011(4)
C2 0.0163(6) 0.0121(6) 0.0167(6) 0.0018(4) 0.0052(5) 0.0037(5)
O2 0.0152(4) 0.0198(5) 0.0150(4) 0.0045(4) 0.0039(4) 0.0001(4)
C3 0.0175(6) 0.0161(6) 0.0150(6) 0.0027(5) 0.0050(5) 0.0033(5)
C4 0.0172(6) 0.0144(6) 0.0159(6) 0.0017(5) 0.0030(5) 0.0038(5)
C5 0.0164(6) 0.0113(6) 0.0200(6) 0.0014(5) 0.0066(5) 0.0034(4)
C6 0.0175(6) 0.0134(6) 0.0169(6) 0.0022(5) 0.0068(5) 0.0033(5)
C7 0.0173(6) 0.0179(6) 0.0206(6) 0.0022(5) 0.0062(5) 0.0016(5)

loop_
_atom_type_symbol
_atom_type_description
_atom_type_scat_dispersion_real
_atom_type_scat_dispersion_imag
_atom_type_scat_source
C C 0.0033 0.0016 'International Tables Vol C Tables 4.2.6.8 and 6.1.1.4'
H H 0 0 'International Tables Vol C Tables 4.2.6.8 and 6.1.1.4'
N N 0.0061 0.0033 'International Tables Vol C Tables 4.2.6.8 and 6.1.1.4'
O O 0.0106 0.006 'International Tables Vol C Tables 4.2.6.8 and 6.1.1.4'
Ni Ni 0.3393 1.1124 'International Tables Vol C Tables 4.2.6.8 and 6.1.1.4'

loop_
_exptl_crystal_face_index_h
_exptl_crystal_face_index_k
_exptl_crystal_face_index_l
_exptl_crystal_face_perp_dist
-1 2 1 0.0516
1 -2 -1 0.1086
1 0 -1 0.1351
-1 0 1 0.182
0 -1 0 0.0788
0 1 0 0.0366
0 0 -1 0.0653
0 0 1 0.0392
0 1 -1 0.0435
0 -1 1 0.0573
1 -2 2 0.0868

loop_
_geom_angle_atom_site_label_1
_geom_angle_atom_site_label_2
_geom_angle_atom_site_label_3
_geom_angle
_geom_angle_site_symmetry_1
_geom_angle_site_symmetry_3
O2 Ni1 O2 180.00(9) 2 .
O2 Ni1 N1 92.23(5) 2 2
O2 Ni1 N1 87.77(5) . 2
O2 Ni1 N1 87.77(5) 2 .
O2 Ni1 N1 92.23(5) . .
N1 Ni1 N1 180 2 .
C6 C1 C2 117.59(12) . .
C6 C1 C11 119.60(12) . .
C2 C1 C11 122.81(12) . .
N1 C11 C1 120.11(12) . .
N1 C11 C12 120.41(12) . .
C1 C11 C12 119.47(12) . .
C11 C12 H12A 109.5 . .
C11 C12 H12B 109.5 . .
H12A C12 H12B 109.5 . .
C11 C12 H12C 109.5 . .
H12A C12 H12C 109.5 . .
H12B C12 H12C 109.5 . .
C11 N1 O1 113.67(11) . .
C11 N1 Ni1 131.25(9) . .
O1 N1 Ni1 114.96(8) . .
N1 O1 H1 109.5 . .
O2 C2 C3 117.79(12) . .
O2 C2 C1 123.38(12) . .
C3 C2 C1 118.82(12) . .
C2 O2 Ni1 129.88(9) . .
C4 C3 C2 121.73(12) . .
C4 C3 H3 119.1 . .
C2 C3 H3 119.1 . .
C3 C4 C5 120.78(12) . .
C3 C4 H4 119.6 . .
C5 C4 H4 119.6 . .
C6 C5 C4 117.45(12) . .
C6 C5 C7 121.29(12) . .
C4 C5 C7 121.26(12) . .
C5 C6 C1 123.61(12) . .
C5 C6 H6 118.2 . .
C1 C6 H6 118.2 . .
C5 C7 H7A 109.5 . .
C5 C7 H7B 109.5 . .
H7A C7 H7B 109.5 . .
C5 C7 H7C 109.5 . .
H7A C7 H7C 109.5 . .
H7B C7 H7C 109.5 . .

loop_
_geom_bond_atom_site_label_1
_geom_bond_atom_site_label_2
_geom_bond_distance
_geom_bond_site_symmetry_2
Ni1 O2 1.8245(11) 2
Ni1 O2 1.8245(11) .
Ni1 N1 1.8853(12) 2
Ni1 N1 1.8853(12) .
C1 C6 1.4083(19) .
C1 C2 1.4094(18) .
C1 C11 1.4668(18) .
C11 N1 1.3000(18) .
C11 C12 1.5003(18) .
C12 H12A 0.98 .
C12 H12B 0.98 .
C12 H12C 0.98 .
N1 O1 1.3972(14) .
O1 H1 0.84 .
C2 O2 1.3332(16) .
C2 C3 1.4030(19) .
C3 C4 1.3802(19) .
C3 H3 0.95 .
C4 C5 1.3917(19) .
C4 H4 0.95 .
C5 C6 1.3875(19) .
C5 C7 1.5127(19) .
C6 H6 0.95 .
C7 H7A 0.98 .
C7 H7B 0.98 .
C7 H7C 0.98 .

loop_
_geom_hbond_atom_site_label_D
_geom_hbond_atom_site_label_H
_geom_hbond_atom_site_label_A
_geom_hbond_distance_DH
_geom_hbond_distance_HA
_geom_hbond_distance_DA
_geom_hbond_angle_DHA
_geom_hbond_site_symmetry_A
O1 H1 O2 0.84 1.8 2.4676(14) 134.6 2
